data_7061755
loop_
_publ_author_name
'Huang, You-Lin'
'Zhong, Yun-Jing'
'Ye, Hua-Jian'
'Li, You-Hong'
'Kuang, Xiao-Man'
'Ouyang, Zhi-Jian'
'Chen, Wen-Bin'
'Yang, Meng'
'Dong, Wen'

_publ_section_title
;
 Slow magnetic relaxation and spin crossover behavior in two mixed-valence
 Co(ii)/Co(iii) complexes
;
_journal_issue 37
_journal_name_full 'New Journal of Chemistry'
_journal_page_first 17720
_journal_page_last 17725
_journal_paper_doi 10.1039/D2NJ03051A
_journal_volume 46
_journal_year 2022
_chemical_formula_moiety 'C30 H22 Co N6, 2(C22 H12 Co N12 O4)'
_chemical_formula_sum 'C90 H84 Co3 N34 O13'
_chemical_formula_weight 2026.70
_space_group_crystal_system triclinic
_space_group_IT_number 2
_space_group_name_Hall '-P 1'
_space_group_name_H-M_alt 'P -1'
_atom_sites_solution_hydrogens mixed
_audit_creation_date 2022-08-18
_audit_creation_method
;
Olex2 1.3
(compiled 2020.11.12 svn.r5f609507 for OlexSys, GUI svn.r6408)
;
_audit_update_record
;
2022-08-19 deposited with the CCDC.	2022-08-22 downloaded from the CCDC.
;
_cell_angle_alpha 77.0300(10)
_cell_angle_beta 80.5910(10)
_cell_angle_gamma 72.9510(10)
_cell_formula_units_Z 2
_cell_length_a 11.53950(10)
_cell_length_b 15.21920(10)
_cell_length_c 28.7586(2)
_cell_measurement_reflns_used 28674
_cell_measurement_temperature 373.0(3)
_cell_measurement_theta_max 71.6810
_cell_measurement_theta_min 3.0860
_cell_volume 4679.56(7)
_computing_cell_refinement 'CrysAlisPro 1.171.40.84a (Rigaku OD, 2020)'
_computing_data_collection 'CrysAlisPro 1.171.40.84a (Rigaku OD, 2020)'
_computing_data_reduction 'CrysAlisPro 1.171.40.84a (Rigaku OD, 2020)'
_computing_molecular_graphics 'Olex2 1.3 (Dolomanov et al., 2009)'
_computing_publication_material 'Olex2 1.3 (Dolomanov et al., 2009)'
_computing_structure_refinement 'SHELXL 2018/3 (Sheldrick, 2015)'
_diffrn_ambient_temperature 373
_diffrn_detector_area_resol_mean 10.0000
_diffrn_detector_type HyPix
_diffrn_measured_fraction_theta_full 0.997
_diffrn_measured_fraction_theta_max 0.980
_diffrn_measurement_details
;
List of Runs (angles in degrees, time in seconds):

  # Type    Start    End  Width  t~exp~   \w     \q     \k     \f   Frames
#--------------------------------------------------------------------------
  1  \w    -70.00 -18.00   0.50    0.10    --    0.00 -64.00 -50.00  104
  2  \w    -12.00  73.00   0.50    0.78    --   55.56 -64.00 -50.00  170
  3  \w     30.00  91.00   0.50    0.78    --   55.56-125.00 -60.00  122
  4  \w     46.00 111.00   0.50    0.78    --   55.56-125.00-150.00  130
  5  \w     77.00 105.00   0.50    4.11    --  111.11-111.00 -60.00   56
  6  \w     82.00 108.00   0.50    4.11    --  111.11-111.00   0.00   52
  7  \w     72.00 107.00   0.50    4.11    --  111.11-111.00  90.00   70
  8  \w     73.00 105.00   0.50    4.11    --  111.11-111.00 120.00   64
  9  \w     43.00  71.00   0.50    4.11    --  111.11 -63.00  60.00   56
 10  \w     27.00  53.00   0.50    4.11    --  111.11 -50.00  90.00   52
 11  \w     30.00  74.00   0.50    4.11    --  111.11 -63.00  90.00   88
 12  \w     19.00  44.00   0.50    0.78    --   55.56 -37.00 150.00   50
 13  \w     22.00  65.00   0.50    4.11    --  111.11-111.00  90.00   86
 14  \w     27.00  98.00   0.50    4.11    --  111.11-111.00  60.00  142
 15  \w     29.00  54.00   0.50    4.11    --  111.11 -64.00 -50.00   50
 16  \w     38.00 105.00   0.50    4.11    --  111.11 -91.00 -30.00  134
 17  \w     67.00 108.00   0.50    4.11    --  111.11-111.00-120.00   82
 18  \w     61.00 108.00   0.50    4.11    --  111.11-111.00-180.00   94
 19  \w     47.00  88.00   0.50    4.11    --  111.11 -91.00-180.00   82
 20  \w     29.00  77.00   0.50    4.11    --  111.11 -63.00-180.00   96
 21  \w     30.00  76.00   0.50    4.11    --  111.11 -63.00-150.00   92
 22  \w     27.00  59.00   0.50    4.11    --  111.11 -50.00 -60.00   64
 23  \w     30.00  62.00   0.50    4.11    --  111.11 -63.00 -90.00   64
 24  \w     24.00  62.00   0.50    4.11    --  111.11-111.00-120.00   76
 25  \w     24.00  50.00   0.50    4.11    --  111.11-111.00 -60.00   52
 26  \w     23.00 100.00   0.50    4.11    --  111.11-111.00 -30.00  154
 27  \w     23.00  48.00   0.50    4.11    --  111.11-111.00-180.00   50
 28  \w    129.00 173.00   0.50    4.11    --  111.11  50.00   0.00   88
 29  \w    111.00 137.00   0.50    4.11    --  111.11 111.00 -60.00   52
 30  \w    113.00 138.00   0.50    0.78    --   55.56 125.00-150.00   50
 31  \w     92.00 134.00   0.50    4.11    --  111.11 178.00-120.00   84
 32  \w     79.00 133.00   0.50    0.78    --   55.56 125.00   0.00  108
 33  \w     94.00 168.00   0.50    4.11    --  111.11 111.00  30.00  148
 34  \w    111.00 146.00   0.50    4.11    --  111.11 178.00   0.00   70
 35  \w    100.00 126.00   0.50    4.11    --  111.11 111.00  90.00   52
 36  \w     72.00 167.00   0.50    4.11    --  111.11  64.00  86.00  190
 37  \w     72.00 163.00   0.50    4.11    --  111.11  63.00  30.00  182
 38  \w     76.00 119.00   0.50    4.11    --  111.11  50.00   0.00   86
 39  \w     27.00 125.00   0.50    0.78    --   55.56  64.00  86.00  196
 40  \w     61.00  86.00   0.50    4.11    --  111.11 178.00   0.00   50
 41  \w     50.00 142.00   0.50    4.11    --  111.11 178.00 -90.00  184
 42  \w     47.00  86.00   0.50    4.11    --  111.11 178.00-120.00   78
 43  \w    -39.00  62.00   0.50    0.10    --    0.00  64.00  86.00  202
 44  \w    -17.00   9.00   0.50    0.78    --  -55.56  64.00  86.00   52
 45  \w    -37.00  26.00   0.50    0.78    --  -55.56  37.00  60.00  126
 46  \w    -25.00  26.00   0.50    0.78    --  -55.56  19.00 -60.00  102
 47  \w    -14.00  11.00   0.50    0.78    --  -55.56  19.00 -90.00   50
 48  \w    -34.00   7.00   0.50    0.78    --  -55.56  37.00-150.00   82
 49  \w    -54.00 -19.00   0.50    4.11    -- -102.00  50.00-180.00   70
 50  \w   -111.00 -85.00   0.50    4.11    -- -102.00 -50.00 -90.00   52
 51  \w   -122.00 -18.00   0.50    0.78    --  -55.56 -64.00 -50.00  208
 52  \w    -64.00 -31.00   0.50    4.11    -- -102.00  64.00  86.00   66
 53  \w    -75.00 -47.00   0.50    4.11    -- -102.00 178.00 150.00   56
 54  \w   -119.00 -94.00   0.50    4.11    -- -102.00 178.00 150.00   50
 55  \w   -110.00 -40.00   0.50    4.11    -- -102.00 178.00 -90.00  140
 56  \w    -93.00 -68.00   0.50    0.10    --    0.00 178.00-180.00   50
 57  \w   -144.00-118.00   0.50    4.11    -- -102.00 178.00 -90.00   52
 58  \w    -31.00  12.00   0.50    0.78    --   55.56 -37.00 150.00   86
 59  \w   -129.00 -82.00   0.50    4.11    -- -102.00-111.00   0.00   94
 60  \w   -116.00 -89.00   0.50    4.11    -- -102.00-111.00  60.00   54
 61  \w   -149.00 -87.00   0.50    0.78    --  -55.56 -99.00  30.00  124
 62  \w   -164.00 -91.00   0.50    4.11    -- -102.00 -64.00 -50.00  146
 63  \w   -155.00-129.00   0.50    4.11    -- -102.00-111.00  60.00   52
 64  \w   -171.00-137.00   0.50    4.11    -- -102.00 -50.00 -90.00   68
;
_diffrn_measurement_device 'four-circle diffractometer'
_diffrn_measurement_device_type 'XtaLAB Synergy R, DW system, HyPix'
_diffrn_measurement_method '\w scans'
_diffrn_radiation_type CuK\a
_diffrn_radiation_wavelength 1.54184
_diffrn_reflns_av_R_equivalents 0.0306
_diffrn_reflns_av_unetI/netI 0.0333
_diffrn_reflns_Laue_measured_fraction_full 0.997
_diffrn_reflns_Laue_measured_fraction_max 0.980
_diffrn_reflns_limit_h_max 14
_diffrn_reflns_limit_h_min -14
_diffrn_reflns_limit_k_max 18
_diffrn_reflns_limit_k_min -18
_diffrn_reflns_limit_l_max 35
_diffrn_reflns_limit_l_min -33
_diffrn_reflns_number 54432
_diffrn_reflns_point_group_measured_fraction_full 0.997
_diffrn_reflns_point_group_measured_fraction_max 0.980
_diffrn_reflns_theta_full 67.684
_diffrn_reflns_theta_max 71.964
_diffrn_reflns_theta_min 3.092
_exptl_absorpt_coefficient_mu 4.794
_exptl_absorpt_correction_T_max 1.00000
_exptl_absorpt_correction_T_min 0.43913
_exptl_absorpt_correction_type multi-scan
_exptl_absorpt_process_details
;
CrysAlisPro 1.171.40.84a (Rigaku Oxford Diffraction, 2020)
Empirical absorption correction using spherical harmonics,
implemented in SCALE3 ABSPACK scaling algorithm.
;
_exptl_crystal_colour red
_exptl_crystal_colour_primary red
_exptl_crystal_density_diffrn 1.438
_exptl_crystal_description block
_exptl_crystal_F_000 2094
_exptl_crystal_size_max 0.3
_exptl_crystal_size_mid 0.24
_exptl_crystal_size_min 0.2
_refine_diff_density_max 0.264
_refine_diff_density_min -0.422
_refine_diff_density_rms 0.061
_refine_ls_extinction_method none
_refine_ls_goodness_of_fit_ref 1.075
_refine_ls_hydrogen_treatment constr
_refine_ls_matrix_type full
_refine_ls_number_parameters 1039
_refine_ls_number_reflns 18002
_refine_ls_number_restraints 0
_refine_ls_restrained_S_all 1.075
_refine_ls_R_factor_all 0.0516
_refine_ls_R_factor_gt 0.0469
_refine_ls_shift/su_max 0.001
_refine_ls_shift/su_mean 0.000
_refine_ls_structure_factor_coef Fsqd
_refine_ls_weighting_details 'w=1/[\s^2^(Fo^2^)+(0.0979P)^2^+0.5127P] where P=(Fo^2^+2Fc^2^)/3'
_refine_ls_weighting_scheme calc
_refine_ls_wR_factor_gt 0.1438
_refine_ls_wR_factor_ref 0.1479
_reflns_Friedel_coverage 0.000
_reflns_number_gt 15825
_reflns_number_total 18002
_reflns_threshold_expression 'I > 2\s(I)'
_cod_data_source_file d2nj03051a2.cif
_cod_data_source_block co-373k_sq
_cod_depositor_comments 'Adding full bibliography for 7061754--7061757.cif.'
_cod_original_cell_volume 4679.57(7)
_cod_database_code 7061755
_shelx_shelxl_version_number 2018/3
_shelx_space_group_comment
;
The symmetry employed for this shelxl refinement is uniquely defined
by the following loop, which should always be used as a source of
symmetry information in preference to the above space-group names.
They are only intended as comments.
;
_shelx_estimated_absorpt_t_max 0.447
_shelx_estimated_absorpt_t_min 0.327
_olex2_refinement_description
;
1. Fixed Uiso
 At 1.2 times of:
  All C(H) groups
 At 1.5 times of:
  All O(H) groups
2.a Riding coordinates:
 O8(H8A)
2.b Aromatic/amide H refined with riding coordinates:
 C1(H1), C2(H2), C3(H3), C4(H4), C7(H7), C8(H8), C9(H9), C12(H12), C13(H13),
 C14(H14), C15(H15), C16(H16), C17(H17), C18(H18), C19(H19), C22(H22), C23(H23),
  C24(H24), C27(H27), C28(H28), C29(H29), C30(H30), C34(H34), C35(H35),
 C37(H37), C38(H38), C40(H40), C45(H45), C46(H46), C48(H48), C49(H49), C51(H51),
  C56(H56), C57(H57), C59(H59), C60(H60), C62(H62), C67(H67), C68(H68),
 C70(H70), C71(H71), C73(H73)
2.c Idealised tetrahedral OH refined as rotating group:
 O2(H2A), O4(H4A), O6(H6)
;
_smtbx_masks_special_details
;
A solvent mask was calculated and 423 electrons were 
found in a volume of 1601\%A^3^ in 1 void per unit cell. 
This is consistent with the presence of 4[C4H9NO], [H2O] per Formula Unit 
which account for 424 electrons per unit cell.
;
_smtbx_masks_void_probe_radius 1.2
_smtbx_masks_void_truncation_radius 1.2
_olex2_submission_special_instructions 'No special instructions were received'
_oxdiff_exptl_absorpt_empirical_details
;
Empirical correction (ABSPACK) includes:
- Absorption correction using spherical harmonics
- Frame scaling
;

loop_
_space_group_symop_operation_xyz
'x, y, z'
'-x, -y, -z'

loop_
_atom_site_label
_atom_site_type_symbol
_atom_site_fract_x
_atom_site_fract_y
_atom_site_fract_z
_atom_site_U_iso_or_equiv
_atom_site_adp_type
_atom_site_occupancy
_atom_site_site_symmetry_order
_atom_site_calc_flag
_atom_site_refinement_flags_posn
_atom_site_refinement_flags_adp
_atom_site_refinement_flags_occupancy
_atom_site_disorder_assembly
_atom_site_disorder_group
Co1 Co 0.59887(3) 0.62488(2) 0.17350(2) 0.05316(10) Uani 1 1 d . . . . .
N1 N 0.5753(2) 0.67726(17) 0.23732(8) 0.0704(5) Uani 1 1 d . . . . .
N2 N 0.50752(19) 0.75631(13) 0.15334(7) 0.0582(4) Uani 1 1 d . . . . .
N3 N 0.5717(2) 0.62744(14) 0.10263(7) 0.0629(5) Uani 1 1 d . . . . .
N4 N 0.4698(2) 0.54658(16) 0.20004(8) 0.0658(5) Uani 1 1 d . . . . .
N5 N 0.70406(18) 0.49783(14) 0.19424(7) 0.0570(4) Uani 1 1 d . . . . .
N6 N 0.7750(2) 0.64646(16) 0.15457(8) 0.0644(5) Uani 1 1 d . . . . .
C1 C 0.6091(4) 0.6293(3) 0.28018(12) 0.0933(10) Uani 1 1 d . . . . .
H1 H 0.640176 0.564725 0.283788 0.112 Uiso 1 1 calc R U . . .
C2 C 0.6008(4) 0.6692(4) 0.31854(15) 0.1160(14) Uani 1 1 d . . . . .
H2 H 0.625499 0.633608 0.347765 0.139 Uiso 1 1 calc R U . . .
C3 C 0.5541(4) 0.7650(4) 0.31248(15) 0.1212(16) Uani 1 1 d . . . . .
H3 H 0.547773 0.794912 0.338000 0.145 Uiso 1 1 calc R U . . .
C4 C 0.5164(4) 0.8173(3) 0.26884(15) 0.0984(11) Uani 1 1 d . . . . .
H4 H 0.484989 0.881896 0.264542 0.118 Uiso 1 1 calc R U . . .
C5 C 0.5272(2) 0.7696(2) 0.23194(10) 0.0693(6) Uani 1 1 d . . . . .
C6 C 0.4885(2) 0.81606(18) 0.18395(10) 0.0641(6) Uani 1 1 d . . . . .
C7 C 0.4392(3) 0.9102(2) 0.16900(14) 0.0856(9) Uani 1 1 d . . . . .
H7 H 0.426212 0.951707 0.189816 0.103 Uiso 1 1 calc R U . . .
C8 C 0.4094(3) 0.9418(2) 0.12279(15) 0.0933(10) Uani 1 1 d . . . . .
H8 H 0.375780 1.005416 0.112334 0.112 Uiso 1 1 calc R U . . .
C9 C 0.4283(3) 0.8809(2) 0.09151(13) 0.0833(8) Uani 1 1 d . . . . .
H9 H 0.408092 0.902620 0.060188 0.100 Uiso 1 1 calc R U . . .
C10 C 0.4785(2) 0.78610(17) 0.10817(9) 0.0632(6) Uani 1 1 d . . . . .
C11 C 0.5085(3) 0.71112(18) 0.08023(9) 0.0647(6) Uani 1 1 d . . . . .
C12 C 0.4785(4) 0.7229(3) 0.03410(11) 0.0932(10) Uani 1 1 d . . . . .
H12 H 0.435370 0.781097 0.018784 0.112 Uiso 1 1 calc R U . . .
C13 C 0.5129(4) 0.6481(3) 0.01132(12) 0.1071(13) Uani 1 1 d . . . . .
H13 H 0.491493 0.654824 -0.019351 0.129 Uiso 1 1 calc R U . . .
C14 C 0.5777(4) 0.5645(3) 0.03337(13) 0.0991(11) Uani 1 1 d . . . . .
H14 H 0.603204 0.513536 0.017889 0.119 Uiso 1 1 calc R U . . .
C15 C 0.6060(3) 0.5557(2) 0.07967(11) 0.0796(8) Uani 1 1 d . . . . .
H15 H 0.650173 0.497966 0.095047 0.096 Uiso 1 1 calc R U . . .
C16 C 0.3482(3) 0.5776(3) 0.20189(12) 0.0858(8) Uani 1 1 d . . . . .
H16 H 0.312747 0.640893 0.191370 0.103 Uiso 1 1 calc R U . . .
C17 C 0.2734(3) 0.5179(3) 0.21911(14) 0.0982(11) Uani 1 1 d . . . . .
H17 H 0.189059 0.541180 0.220691 0.118 Uiso 1 1 calc R U . . .
C18 C 0.3247(4) 0.4255(3) 0.23353(14) 0.0968(10) Uani 1 1 d . . . . .
H18 H 0.275617 0.384630 0.244261 0.116 Uiso 1 1 calc R U . . .
C19 C 0.4482(3) 0.3921(2) 0.23235(12) 0.0829(8) Uani 1 1 d . . . . .
H19 H 0.484232 0.328808 0.242402 0.099 Uiso 1 1 calc R U . . .
C20 C 0.5190(2) 0.45468(18) 0.21583(8) 0.0621(5) Uani 1 1 d . . . . .
C21 C 0.6527(2) 0.42729(17) 0.21422(8) 0.0604(5) Uani 1 1 d . . . . .
C22 C 0.7244(3) 0.3388(2) 0.23135(11) 0.0790(8) Uani 1 1 d . . . . .
H22 H 0.689328 0.289636 0.244323 0.095 Uiso 1 1 calc R U . . .
C23 C 0.8474(3) 0.3252(2) 0.22881(13) 0.0892(9) Uani 1 1 d . . . . .
H23 H 0.896312 0.266577 0.240855 0.107 Uiso 1 1 calc R U . . .
C24 C 0.9001(3) 0.3977(2) 0.20853(11) 0.0795(8) Uani 1 1 d . . . . .
H24 H 0.983867 0.388468 0.206710 0.095 Uiso 1 1 calc R U . . .
C25 C 0.8248(2) 0.48440(19) 0.19098(9) 0.0623(5) Uani 1 1 d . . . . .
C26 C 0.8658(2) 0.56913(19) 0.16770(9) 0.0636(6) Uani 1 1 d . . . . .
C27 C 0.9866(3) 0.5710(3) 0.15913(12) 0.0829(8) Uani 1 1 d . . . . .
H27 H 1.048285 0.517425 0.168231 0.100 Uiso 1 1 calc R U . . .
C28 C 1.0140(3) 0.6538(3) 0.13684(14) 0.0949(10) Uani 1 1 d . . . . .
H28 H 1.094676 0.656513 0.130731 0.114 Uiso 1 1 calc R U . . .
C29 C 0.9227(4) 0.7312(3) 0.12389(13) 0.0909(10) Uani 1 1 d . . . . .
H29 H 0.940455 0.787288 0.108943 0.109 Uiso 1 1 calc R U . . .
C30 C 0.8032(3) 0.7262(2) 0.13302(11) 0.0768(7) Uani 1 1 d . . . . .
H30 H 0.740960 0.779446 0.123993 0.092 Uiso 1 1 calc R U . . .
Co2 Co 0.58856(3) 0.13934(2) 0.16465(2) 0.05026(10) Uani 1 1 d . . . . .
O1 O 0.43594(16) 0.11122(11) 0.18288(7) 0.0650(4) Uani 1 1 d . . . . .
O2 O 0.2314(2) 0.57567(16) 0.04489(11) 0.1008(8) Uani 1 1 d . . . . .
H2A H 0.174000 0.607553 0.029835 0.151 Uiso 1 1 calc R U . . .
O3 O 0.59171(17) 0.15556(11) 0.22839(6) 0.0622(4) Uani 1 1 d . . . . .
O4 O 0.9313(3) -0.32813(13) 0.24699(7) 0.0985(8) Uani 1 1 d . . . . .
H4A H 0.958434 -0.373701 0.267363 0.148 Uiso 1 1 calc R U . . .
N7 N 0.71513(17) 0.19862(13) 0.14260(8) 0.0569(4) Uani 1 1 d . . . . .
N8 N 0.83497(19) 0.18369(17) 0.14087(9) 0.0729(6) Uani 1 1 d . . . . .
N9 N 0.8612(2) 0.26254(19) 0.12066(11) 0.0851(7) Uani 1 1 d . . . . .
N10 N 0.7591(2) 0.33087(16) 0.10855(10) 0.0737(6) Uani 1 1 d . . . . .
N11 N 0.54655(17) 0.32619(13) 0.11922(8) 0.0564(4) Uani 1 1 d . . . . .
N12 N 0.49455(16) 0.26058(12) 0.13954(7) 0.0508(4) Uani 1 1 d . . . . .
N13 N 0.61020(19) 0.09201(13) 0.10729(7) 0.0583(4) Uani 1 1 d . . . . .
N14 N 0.5849(3) 0.11710(17) 0.06179(8) 0.0776(6) Uani 1 1 d . . . . .
N15 N 0.6367(3) 0.0461(2) 0.04078(9) 0.0932(9) Uani 1 1 d . . . . .
N16 N 0.6991(3) -0.02772(17) 0.07213(8) 0.0832(7) Uani 1 1 d . . . . .
N17 N 0.7219(2) -0.04214(13) 0.15640(7) 0.0599(5) Uani 1 1 d . . . . .
N18 N 0.68335(17) 0.01643(12) 0.18541(6) 0.0500(4) Uani 1 1 d . . . . .
C31 C 0.6711(2) 0.28868(16) 0.12280(9) 0.0560(5) Uani 1 1 d . . . . .
C32 C 0.3737(2) 0.26703(15) 0.14032(9) 0.0547(5) Uani 1 1 d . . . . .
C33 C 0.3496(2) 0.18041(16) 0.16454(10) 0.0599(5) Uani 1 1 d . . . . .
C34 C 0.2309(2) 0.1700(2) 0.16695(12) 0.0763(7) Uani 1 1 d . . . . .
H34 H 0.211482 0.116216 0.184772 0.092 Uiso 1 1 calc R U . . .
C35 C 0.1460(2) 0.2388(2) 0.14322(13) 0.0810(8) Uani 1 1 d . . . . .
H35 H 0.069339 0.229716 0.144013 0.097 Uiso 1 1 calc R U . . .
C36 C 0.1679(2) 0.32408(19) 0.11712(11) 0.0675(6) Uani 1 1 d . . . . .
C37 C 0.0792(3) 0.3915(2) 0.09076(13) 0.0813(8) Uani 1 1 d . . . . .
H37 H 0.004911 0.379577 0.090192 0.098 Uiso 1 1 calc R U . . .
C38 C 0.0989(3) 0.4740(2) 0.06601(13) 0.0842(8) Uani 1 1 d . . . . .
H38 H 0.039555 0.517081 0.048067 0.101 Uiso 1 1 calc R U . . .
C39 C 0.2085(3) 0.49375(19) 0.06766(11) 0.0730(7) Uani 1 1 d . . . . .
C40 C 0.2999(2) 0.42878(17) 0.09279(10) 0.0632(6) Uani 1 1 d . . . . .
H40 H 0.372510 0.442955 0.093714 0.076 Uiso 1 1 calc R U . . .
C41 C 0.2828(2) 0.34215(16) 0.11667(9) 0.0569(5) Uani 1 1 d . . . . .
C42 C 0.6800(2) 0.00411(16) 0.11208(8) 0.0603(5) Uani 1 1 d . . . . .
C43 C 0.7058(2) -0.00223(15) 0.23201(8) 0.0522(5) Uani 1 1 d . . . . .
C44 C 0.6545(2) 0.07859(16) 0.25316(8) 0.0559(5) Uani 1 1 d . . . . .
C45 C 0.6737(3) 0.07416(19) 0.30125(9) 0.0694(7) Uani 1 1 d . . . . .
H45 H 0.642421 0.126405 0.315660 0.083 Uiso 1 1 calc R U . . .
C46 C 0.7385(3) -0.00778(19) 0.32583(9) 0.0698(7) Uani 1 1 d . . . . .
H46 H 0.750811 -0.009838 0.357266 0.084 Uiso 1 1 calc R U . . .
C47 C 0.7884(2) -0.09015(17) 0.30644(8) 0.0587(5) Uani 1 1 d . . . . .
C48 C 0.8538(3) -0.1732(2) 0.33342(9) 0.0688(6) Uani 1 1 d . . . . .
H48 H 0.865143 -0.173912 0.364799 0.083 Uiso 1 1 calc R U . . .
C49 C 0.9013(3) -0.25291(19) 0.31514(9) 0.0699(6) Uani 1 1 d . . . . .
H49 H 0.942938 -0.307541 0.334007 0.084 Uiso 1 1 calc R U . . .
C50 C 0.8868(3) -0.25178(18) 0.26746(9) 0.0652(6) Uani 1 1 d . . . . .
C51 C 0.8249(2) -0.17095(16) 0.23932(8) 0.0600(5) Uani 1 1 d . . . . .
H51 H 0.817006 -0.170805 0.207628 0.072 Uiso 1 1 calc R U . . .
C52 C 0.7738(2) -0.08911(15) 0.25825(7) 0.0517(4) Uani 1 1 d . . . . .
Co3 Co 0.85428(3) 0.34557(2) 0.41671(2) 0.04728(9) Uani 1 1 d . . . . .
O5 O 0.99205(16) 0.31125(11) 0.45163(6) 0.0611(4) Uani 1 1 d . . . . .
O6 O 1.0330(3) -0.13626(16) 0.39721(13) 0.1188(10) Uani 1 1 d . . . . .
H6 H 1.073095 -0.191059 0.402454 0.178 Uiso 1 1 calc R U . . .
O7 O 0.75410(15) 0.33704(10) 0.47621(5) 0.0561(3) Uani 1 1 d . . . . .
O8 O 0.6354(3) 0.83892(14) 0.41412(10) 0.1055(9) Uani 1 1 d . . . . .
H8A H 0.688806 0.813669 0.395934 0.158 Uiso 1 1 d R U . . .
N19 N 0.72644(16) 0.34790(12) 0.38255(6) 0.0519(4) Uani 1 1 d . . . . .
N20 N 0.63031(19) 0.40614(14) 0.36177(7) 0.0602(5) Uani 1 1 d . . . . .
N21 N 0.5808(2) 0.35583(16) 0.34375(8) 0.0710(6) Uani 1 1 d . . . . .
N22 N 0.6443(2) 0.26460(16) 0.35170(9) 0.0716(6) Uani 1 1 d . . . . .
N23 N 0.82756(19) 0.18634(13) 0.39251(8) 0.0598(4) Uani 1 1 d . . . . .
N24 N 0.89471(16) 0.21727(12) 0.41361(6) 0.0506(4) Uani 1 1 d . . . . .
N25 N 0.94532(17) 0.38551(12) 0.35902(7) 0.0525(4) Uani 1 1 d . . . . .
N26 N 1.02003(19) 0.35416(14) 0.32220(7) 0.0627(5) Uani 1 1 d . . . . .
N27 N 1.0442(2) 0.42613(16) 0.29220(8) 0.0677(5) Uani 1 1 d . . . . .
N28 N 0.9853(2) 0.50623(14) 0.30893(7) 0.0620(5) Uani 1 1 d . . . . .
N29 N 0.84992(17) 0.53222(12) 0.38211(6) 0.0522(4) Uani 1 1 d . . . . .
N30 N 0.80978(16) 0.47496(11) 0.41747(6) 0.0464(3) Uani 1 1 d . . . . .
C1X C 0.67595(19) 0.59300(15) 0.46616(7) 0.0500(4) Uani 1 1 d . . . . .
C53 C 0.7335(2) 0.26273(15) 0.37550(8) 0.0541(5) Uani 1 1 d . . . . .
C54 C 0.9954(2) 0.16517(16) 0.43537(8) 0.0544(5) Uani 1 1 d . . . . .
C55 C 1.0406(2) 0.22221(17) 0.45713(9) 0.0570(5) Uani 1 1 d . . . . .
C56 C 1.1391(3) 0.1778(2) 0.48570(11) 0.0725(7) Uani 1 1 d . . . . .
H56 H 1.169498 0.212842 0.500923 0.087 Uiso 1 1 calc R U . . .
C57 C 1.1878(3) 0.0849(2) 0.49054(11) 0.0778(8) Uani 1 1 d . . . . .
H57 H 1.250698 0.057204 0.509993 0.093 Uiso 1 1 calc R U . . .
C58 C 1.1488(2) 0.02656(19) 0.46765(10) 0.0672(6) Uani 1 1 d . . . . .
C59 C 1.2034(3) -0.0704(2) 0.47262(12) 0.0810(8) Uani 1 1 d . . . . .
H59 H 1.266403 -0.097646 0.492051 0.097 Uiso 1 1 calc R U . . .
C60 C 1.1669(3) -0.1253(2) 0.44998(13) 0.0840(9) Uani 1 1 d . . . . .
H60 H 1.204446 -0.189146 0.454052 0.101 Uiso 1 1 calc R U . . .
C61 C 1.0738(3) -0.08586(19) 0.42082(12) 0.0782(7) Uani 1 1 d . . . . .
C62 C 1.0145(3) 0.00878(17) 0.41571(11) 0.0693(6) Uani 1 1 d . . . . .
H62 H 0.950142 0.034054 0.396841 0.083 Uiso 1 1 calc R U . . .
C63 C 1.0508(2) 0.06606(16) 0.43862(9) 0.0590(5) Uani 1 1 d . . . . .
C64 C 0.9246(2) 0.47854(15) 0.34988(8) 0.0507(4) Uani 1 1 d . . . . .
C65 C 0.73254(19) 0.49999(15) 0.45626(7) 0.0478(4) Uani 1 1 d . . . . .
C66 C 0.70886(19) 0.41860(15) 0.48776(7) 0.0498(4) Uani 1 1 d . . . . .
C67 C 0.6341(2) 0.42859(17) 0.53153(8) 0.0561(5) Uani 1 1 d . . . . .
H67 H 0.620854 0.376107 0.553112 0.067 Uiso 1 1 calc R U . . .
C68 C 0.5821(2) 0.51512(18) 0.54171(8) 0.0596(5) Uani 1 1 d . . . . .
H68 H 0.534158 0.520720 0.570763 0.071 Uiso 1 1 calc R U . . .
C69 C 0.5980(2) 0.59822(17) 0.50958(8) 0.0552(5) Uani 1 1 d . . . . .
C70 C 0.5337(2) 0.68705(19) 0.51951(10) 0.0680(6) Uani 1 1 d . . . . .
H70 H 0.483786 0.691364 0.548237 0.082 Uiso 1 1 calc R U . . .
C71 C 0.5426(3) 0.76696(19) 0.48811(11) 0.0734(7) Uani 1 1 d . . . . .
H71 H 0.496474 0.824916 0.494763 0.088 Uiso 1 1 calc R U . . .
C72 C 0.6210(3) 0.76133(18) 0.44603(10) 0.0682(6) Uani 1 1 d . . . . .
C73 C 0.6887(2) 0.67549(16) 0.43507(9) 0.0601(5) Uani 1 1 d . . . . .
H73 H 0.742382 0.672739 0.407202 0.072 Uiso 1 1 calc R U . . .

loop_
_atom_site_aniso_label
_atom_site_aniso_U_11
_atom_site_aniso_U_22
_atom_site_aniso_U_33
_atom_site_aniso_U_23
_atom_site_aniso_U_13
_atom_site_aniso_U_12
Co1 0.0585(2) 0.04588(19) 0.05320(19) -0.00827(14) -0.01150(15) -0.00873(15)
N1 0.0736(14) 0.0733(14) 0.0669(12) -0.0186(10) -0.0159(10) -0.0149(11)
N2 0.0610(11) 0.0479(10) 0.0655(11) -0.0107(8) -0.0104(9) -0.0121(8)
N3 0.0794(13) 0.0497(10) 0.0585(10) -0.0067(8) -0.0154(9) -0.0137(9)
N4 0.0638(12) 0.0693(13) 0.0640(11) -0.0125(10) -0.0141(9) -0.0132(10)
N5 0.0598(11) 0.0558(10) 0.0551(10) -0.0136(8) -0.0086(8) -0.0112(8)
N6 0.0681(12) 0.0630(12) 0.0657(11) -0.0179(9) -0.0052(9) -0.0197(10)
C1 0.104(2) 0.104(3) 0.0688(17) -0.0155(16) -0.0261(16) -0.014(2)
C2 0.123(3) 0.139(4) 0.086(2) -0.036(2) -0.039(2) -0.009(3)
C3 0.119(3) 0.177(5) 0.092(3) -0.068(3) -0.023(2) -0.036(3)
C4 0.095(2) 0.106(3) 0.109(3) -0.057(2) -0.0162(19) -0.019(2)
C5 0.0616(14) 0.0797(17) 0.0780(16) -0.0332(13) -0.0072(12) -0.0221(13)
C6 0.0582(13) 0.0529(13) 0.0855(16) -0.0231(12) -0.0062(11) -0.0143(10)
C7 0.086(2) 0.0524(15) 0.121(3) -0.0304(16) -0.0100(18) -0.0122(13)
C8 0.099(2) 0.0442(14) 0.126(3) -0.0072(16) -0.018(2) -0.0066(14)
C9 0.0855(19) 0.0544(15) 0.097(2) 0.0068(14) -0.0228(16) -0.0079(13)
C10 0.0642(14) 0.0520(12) 0.0686(14) -0.0019(10) -0.0127(11) -0.0121(10)
C11 0.0755(16) 0.0556(13) 0.0575(12) -0.0012(10) -0.0142(11) -0.0121(11)
C12 0.117(3) 0.090(2) 0.0606(15) 0.0003(15) -0.0272(16) -0.0091(19)
C13 0.138(3) 0.125(3) 0.0592(16) -0.0233(19) -0.0234(19) -0.025(3)
C14 0.129(3) 0.098(3) 0.078(2) -0.0408(19) -0.004(2) -0.028(2)
C15 0.103(2) 0.0610(15) 0.0747(17) -0.0184(13) -0.0111(15) -0.0169(15)
C16 0.0665(17) 0.102(2) 0.0844(19) -0.0171(17) -0.0147(14) -0.0116(16)
C17 0.0622(17) 0.146(4) 0.094(2) -0.033(2) -0.0056(15) -0.033(2)
C18 0.089(2) 0.116(3) 0.098(2) -0.025(2) 0.0062(18) -0.051(2)
C19 0.091(2) 0.0788(19) 0.0816(18) -0.0160(15) 0.0090(15) -0.0366(16)
C20 0.0733(15) 0.0620(14) 0.0534(11) -0.0148(10) -0.0030(10) -0.0206(12)
C21 0.0715(14) 0.0554(13) 0.0529(11) -0.0112(9) -0.0053(10) -0.0150(11)
C22 0.094(2) 0.0579(15) 0.0753(16) -0.0069(12) -0.0060(14) -0.0115(14)
C23 0.091(2) 0.0646(17) 0.094(2) -0.0066(15) -0.0180(17) 0.0044(15)
C24 0.0679(16) 0.0781(18) 0.0854(18) -0.0228(15) -0.0170(14) 0.0021(14)
C25 0.0608(13) 0.0660(14) 0.0598(12) -0.0204(11) -0.0088(10) -0.0087(11)
C26 0.0592(13) 0.0727(15) 0.0641(13) -0.0273(12) -0.0040(10) -0.0159(11)
C27 0.0611(15) 0.099(2) 0.097(2) -0.0403(18) -0.0047(14) -0.0207(15)
C28 0.077(2) 0.126(3) 0.099(2) -0.042(2) 0.0122(17) -0.048(2)
C29 0.104(3) 0.100(2) 0.085(2) -0.0271(18) 0.0136(18) -0.057(2)
C30 0.0865(19) 0.0759(18) 0.0728(16) -0.0177(13) 0.0004(14) -0.0310(15)
Co2 0.04937(18) 0.03608(16) 0.0623(2) -0.00711(14) -0.00781(14) -0.00723(13)
O1 0.0585(9) 0.0429(8) 0.0892(12) -0.0033(8) -0.0052(8) -0.0150(7)
O2 0.0788(14) 0.0682(13) 0.129(2) 0.0152(12) -0.0194(13) -0.0001(10)
O3 0.0728(10) 0.0418(8) 0.0697(10) -0.0170(7) -0.0034(8) -0.0088(7)
O4 0.158(2) 0.0503(10) 0.0594(10) -0.0049(8) -0.0195(12) 0.0148(12)
N7 0.0459(9) 0.0478(10) 0.0736(12) -0.0070(8) -0.0113(8) -0.0081(7)
N8 0.0476(10) 0.0702(14) 0.0959(16) -0.0076(12) -0.0176(10) -0.0084(9)
N9 0.0499(11) 0.0797(16) 0.123(2) -0.0018(14) -0.0188(12) -0.0205(11)
N10 0.0522(11) 0.0618(12) 0.1035(17) -0.0017(11) -0.0108(11) -0.0187(9)
N11 0.0466(9) 0.0419(9) 0.0768(12) -0.0035(8) -0.0104(8) -0.0097(7)
N12 0.0449(9) 0.0386(8) 0.0674(10) -0.0092(7) -0.0058(7) -0.0094(7)
N13 0.0647(11) 0.0481(10) 0.0577(10) -0.0022(8) -0.0175(8) -0.0081(8)
N14 0.0959(17) 0.0662(14) 0.0619(12) 0.0008(10) -0.0265(11) -0.0081(12)
N15 0.129(2) 0.0796(17) 0.0595(13) -0.0062(12) -0.0335(14) -0.0028(16)
N16 0.115(2) 0.0642(13) 0.0582(12) -0.0141(10) -0.0246(12) 0.0044(13)
N17 0.0763(13) 0.0441(9) 0.0525(10) -0.0106(8) -0.0156(9) 0.0003(8)
N18 0.0571(10) 0.0393(8) 0.0509(9) -0.0073(7) -0.0083(7) -0.0081(7)
C31 0.0481(11) 0.0457(11) 0.0724(13) -0.0063(10) -0.0110(9) -0.0110(9)
C32 0.0448(10) 0.0454(11) 0.0734(13) -0.0156(10) -0.0028(9) -0.0098(8)
C33 0.0537(12) 0.0484(12) 0.0786(15) -0.0181(10) 0.0015(10) -0.0149(10)
C34 0.0564(14) 0.0628(15) 0.111(2) -0.0149(14) 0.0028(14) -0.0246(12)
C35 0.0474(13) 0.0766(18) 0.123(2) -0.0275(17) -0.0014(14) -0.0200(12)
C36 0.0438(11) 0.0651(15) 0.0915(18) -0.0252(13) -0.0053(11) -0.0043(10)
C37 0.0502(13) 0.0811(19) 0.111(2) -0.0278(17) -0.0183(14) -0.0015(12)
C38 0.0597(15) 0.0781(19) 0.101(2) -0.0142(16) -0.0233(14) 0.0084(13)
C39 0.0617(14) 0.0585(14) 0.0835(17) -0.0094(12) -0.0081(12) 0.0045(11)
C40 0.0470(11) 0.0528(12) 0.0812(15) -0.0120(11) -0.0064(10) -0.0009(9)
C41 0.0433(10) 0.0513(12) 0.0714(13) -0.0192(10) -0.0033(9) -0.0014(9)
C42 0.0730(15) 0.0481(12) 0.0536(11) -0.0089(9) -0.0137(10) -0.0035(10)
C43 0.0602(12) 0.0452(11) 0.0518(11) -0.0119(8) -0.0048(9) -0.0134(9)
C44 0.0634(13) 0.0471(11) 0.0583(12) -0.0124(9) -0.0020(10) -0.0166(10)
C45 0.0944(19) 0.0577(14) 0.0613(13) -0.0244(11) 0.0003(12) -0.0228(13)
C46 0.0959(19) 0.0673(15) 0.0515(12) -0.0160(11) -0.0081(12) -0.0259(14)
C47 0.0711(14) 0.0563(13) 0.0508(11) -0.0089(9) -0.0083(10) -0.0199(11)
C48 0.0884(18) 0.0689(15) 0.0502(12) -0.0031(11) -0.0192(11) -0.0225(13)
C49 0.0829(17) 0.0597(14) 0.0579(13) 0.0034(11) -0.0199(12) -0.0089(12)
C50 0.0802(16) 0.0517(12) 0.0549(12) -0.0057(10) -0.0086(11) -0.0066(11)
C51 0.0807(16) 0.0476(11) 0.0458(10) -0.0045(9) -0.0111(10) -0.0089(11)
C52 0.0601(12) 0.0468(11) 0.0468(10) -0.0053(8) -0.0063(8) -0.0144(9)
Co3 0.05062(18) 0.03732(17) 0.05091(18) -0.00787(12) -0.00682(13) -0.00667(13)
O5 0.0629(9) 0.0508(9) 0.0709(10) -0.0105(7) -0.0173(7) -0.0123(7)
O6 0.132(2) 0.0530(12) 0.173(3) -0.0390(15) -0.058(2) 0.0092(13)
O7 0.0659(9) 0.0457(8) 0.0540(8) -0.0052(6) -0.0062(7) -0.0140(7)
O8 0.125(2) 0.0511(11) 0.1145(18) -0.0119(11) 0.0291(15) -0.0088(11)
N19 0.0512(9) 0.0450(9) 0.0547(9) -0.0102(7) -0.0082(7) -0.0036(7)
N20 0.0595(11) 0.0548(11) 0.0587(10) -0.0120(8) -0.0111(8) -0.0002(8)
N21 0.0696(13) 0.0657(13) 0.0757(13) -0.0213(10) -0.0249(10) 0.0003(10)
N22 0.0699(13) 0.0661(13) 0.0834(14) -0.0279(11) -0.0263(11) -0.0047(10)
N23 0.0608(11) 0.0430(9) 0.0749(12) -0.0146(8) -0.0161(9) -0.0052(8)
N24 0.0509(9) 0.0405(8) 0.0567(9) -0.0077(7) -0.0073(7) -0.0065(7)
N25 0.0536(9) 0.0424(9) 0.0568(9) -0.0115(7) -0.0022(7) -0.0060(7)
N26 0.0629(11) 0.0554(11) 0.0634(11) -0.0177(9) 0.0029(9) -0.0062(9)
N27 0.0695(13) 0.0623(12) 0.0623(11) -0.0151(9) 0.0061(9) -0.0085(10)
N28 0.0656(12) 0.0524(10) 0.0579(10) -0.0066(8) 0.0026(9) -0.0078(9)
N29 0.0595(10) 0.0415(9) 0.0509(9) -0.0076(7) -0.0025(7) -0.0089(7)
N30 0.0494(9) 0.0395(8) 0.0487(8) -0.0084(6) -0.0082(7) -0.0075(7)
C1X 0.0494(10) 0.0505(11) 0.0514(10) -0.0145(8) -0.0105(8) -0.0086(8)
C53 0.0554(11) 0.0471(11) 0.0592(11) -0.0157(9) -0.0087(9) -0.0068(9)
C54 0.0516(11) 0.0469(11) 0.0587(11) -0.0062(9) -0.0056(9) -0.0068(9)
C55 0.0525(11) 0.0529(12) 0.0609(12) -0.0067(9) -0.0067(9) -0.0096(9)
C56 0.0624(14) 0.0724(17) 0.0821(17) -0.0106(13) -0.0246(13) -0.0107(12)
C57 0.0615(14) 0.0743(18) 0.0859(18) 0.0027(14) -0.0272(13) -0.0033(13)
C58 0.0573(13) 0.0575(14) 0.0710(14) 0.0003(11) -0.0064(11) -0.0008(11)
C59 0.0682(16) 0.0603(16) 0.0903(19) 0.0058(14) -0.0145(14) 0.0082(13)
C60 0.085(2) 0.0477(14) 0.098(2) -0.0027(13) -0.0089(16) 0.0052(13)
C61 0.0831(19) 0.0505(14) 0.0922(19) -0.0139(13) -0.0102(15) -0.0038(13)
C62 0.0695(15) 0.0465(12) 0.0830(16) -0.0115(11) -0.0123(12) -0.0003(11)
C63 0.0535(12) 0.0480(12) 0.0626(12) -0.0008(9) -0.0041(9) -0.0021(9)
C64 0.0513(11) 0.0440(10) 0.0509(10) -0.0063(8) -0.0051(8) -0.0058(8)
C65 0.0504(10) 0.0459(10) 0.0452(9) -0.0110(8) -0.0066(8) -0.0073(8)
C66 0.0512(11) 0.0486(11) 0.0484(10) -0.0073(8) -0.0128(8) -0.0084(9)
C67 0.0579(12) 0.0622(13) 0.0458(10) -0.0050(9) -0.0089(9) -0.0145(10)
C68 0.0559(12) 0.0723(15) 0.0496(11) -0.0160(10) -0.0043(9) -0.0131(11)
C69 0.0527(11) 0.0625(13) 0.0529(11) -0.0203(9) -0.0077(9) -0.0111(10)
C70 0.0659(14) 0.0679(15) 0.0686(14) -0.0287(12) 0.0025(11) -0.0087(12)
C71 0.0713(16) 0.0572(14) 0.0886(18) -0.0327(13) 0.0002(13) -0.0027(12)
C72 0.0717(15) 0.0509(13) 0.0762(15) -0.0157(11) -0.0035(12) -0.0070(11)
C73 0.0621(13) 0.0505(12) 0.0651(13) -0.0162(10) -0.0031(10) -0.0091(10)

loop_
_atom_type_symbol
_atom_type_description
_atom_type_scat_dispersion_real
_atom_type_scat_dispersion_imag
_atom_type_scat_source
C C 0.0181 0.0091 'International Tables Vol C Tables 4.2.6.8 and 6.1.1.4'
H H 0.0000 0.0000 'International Tables Vol C Tables 4.2.6.8 and 6.1.1.4'
Co Co -2.3653 3.6143 'International Tables Vol C Tables 4.2.6.8 and 6.1.1.4'
N N 0.0311 0.0180 'International Tables Vol C Tables 4.2.6.8 and 6.1.1.4'
O O 0.0492 0.0322 'International Tables Vol C Tables 4.2.6.8 and 6.1.1.4'

loop_
_geom_angle_atom_site_label_1
_geom_angle_atom_site_label_2
_geom_angle_atom_site_label_3
_geom_angle
_geom_angle_site_symmetry_1
_geom_angle_site_symmetry_3
_geom_angle_publ_flag
N1 Co1 N4 92.97(9) . . y
N1 Co1 N6 92.18(9) . . y
N2 Co1 N1 78.32(9) . . y
N2 Co1 N3 78.10(8) . . y
N2 Co1 N4 107.46(9) . . y
N2 Co1 N5 174.36(8) . . y
N2 Co1 N6 96.40(9) . . y
N3 Co1 N1 156.11(9) . . y
N3 Co1 N4 90.42(8) . . y
N3 Co1 N6 94.21(9) . . y
N4 Co1 N6 156.13(9) . . y
N5 Co1 N1 99.55(9) . . y
N5 Co1 N3 104.28(8) . . y
N5 Co1 N4 77.77(9) . . y
N5 Co1 N6 78.40(9) . . y
C1 N1 Co1 127.2(2) . . ?
C5 N1 Co1 113.85(18) . . ?
C5 N1 C1 118.8(3) . . ?
C6 N2 Co1 118.57(18) . . ?
C10 N2 Co1 119.22(17) . . ?
C10 N2 C6 121.8(2) . . ?
C11 N3 Co1 114.07(17) . . ?
C15 N3 Co1 126.92(19) . . ?
C15 N3 C11 119.0(2) . . ?
C16 N4 Co1 127.6(2) . . ?
C16 N4 C20 118.0(3) . . ?
C20 N4 Co1 114.39(17) . . ?
C21 N5 Co1 119.56(17) . . ?
C25 N5 Co1 119.38(17) . . ?
C25 N5 C21 120.9(2) . . ?
C26 N6 Co1 113.45(17) . . ?
C30 N6 Co1 127.4(2) . . ?
C30 N6 C26 119.1(3) . . ?
N1 C1 H1 118.1 . . ?
N1 C1 C2 123.8(4) . . ?
C2 C1 H1 118.1 . . ?
C1 C2 H2 121.4 . . ?
C1 C2 C3 117.2(4) . . ?
C3 C2 H2 121.4 . . ?
C2 C3 H3 119.5 . . ?
C2 C3 C4 120.9(4) . . ?
C4 C3 H3 119.5 . . ?
C3 C4 H4 121.3 . . ?
C5 C4 C3 117.5(4) . . ?
C5 C4 H4 121.3 . . ?
N1 C5 C4 121.7(3) . . ?
N1 C5 C6 115.0(2) . . ?
C4 C5 C6 123.3(3) . . ?
N2 C6 C5 113.5(2) . . ?
N2 C6 C7 120.2(3) . . ?
C7 C6 C5 126.4(3) . . ?
C6 C7 H7 120.6 . . ?
C8 C7 C6 118.7(3) . . ?
C8 C7 H7 120.6 . . ?
C7 C8 H8 119.4 . . ?
C7 C8 C9 121.2(3) . . ?
C9 C8 H8 119.4 . . ?
C8 C9 H9 120.9 . . ?
C8 C9 C10 118.2(3) . . ?
C10 C9 H9 120.9 . . ?
N2 C10 C9 120.0(3) . . ?
N2 C10 C11 113.7(2) . . ?
C9 C10 C11 126.3(3) . . ?
N3 C11 C10 114.6(2) . . ?
N3 C11 C12 120.9(3) . . ?
C12 C11 C10 124.5(3) . . ?
C11 C12 H12 120.3 . . ?
C13 C12 C11 119.4(3) . . ?
C13 C12 H12 120.3 . . ?
C12 C13 H13 120.1 . . ?
C14 C13 C12 119.9(3) . . ?
C14 C13 H13 120.1 . . ?
C13 C14 H14 120.6 . . ?
C13 C14 C15 118.9(3) . . ?
C15 C14 H14 120.6 . . ?
N3 C15 C14 122.0(3) . . ?
N3 C15 H15 119.0 . . ?
C14 C15 H15 119.0 . . ?
N4 C16 H16 119.1 . . ?
N4 C16 C17 121.8(4) . . ?
C17 C16 H16 119.1 . . ?
C16 C17 H17 120.4 . . ?
C18 C17 C16 119.2(3) . . ?
C18 C17 H17 120.4 . . ?
C17 C18 H18 120.0 . . ?
C17 C18 C19 120.1(3) . . ?
C19 C18 H18 120.0 . . ?
C18 C19 H19 120.7 . . ?
C18 C19 C20 118.6(3) . . ?
C20 C19 H19 120.7 . . ?
N4 C20 C19 122.2(3) . . ?
N4 C20 C21 114.4(2) . . ?
C19 C20 C21 123.4(3) . . ?
N5 C21 C20 113.8(2) . . ?
N5 C21 C22 120.5(3) . . ?
C22 C21 C20 125.7(3) . . ?
C21 C22 H22 120.6 . . ?
C23 C22 C21 118.7(3) . . ?
C23 C22 H22 120.6 . . ?
C22 C23 H23 119.6 . . ?
C22 C23 C24 120.8(3) . . ?
C24 C23 H23 119.6 . . ?
C23 C24 H24 120.8 . . ?
C23 C24 C25 118.3(3) . . ?
C25 C24 H24 120.8 . . ?
N5 C25 C24 120.7(3) . . ?
N5 C25 C26 113.8(2) . . ?
C24 C25 C26 125.5(3) . . ?
N6 C26 C25 114.8(2) . . ?
N6 C26 C27 121.3(3) . . ?
C27 C26 C25 123.9(3) . . ?
C26 C27 H27 120.6 . . ?
C28 C27 C26 118.8(3) . . ?
C28 C27 H27 120.6 . . ?
C27 C28 H28 120.2 . . ?
C29 C28 C27 119.7(3) . . ?
C29 C28 H28 120.2 . . ?
C28 C29 H29 120.2 . . ?
C28 C29 C30 119.7(3) . . ?
C30 C29 H29 120.2 . . ?
N6 C30 C29 121.4(3) . . ?
N6 C30 H30 119.3 . . ?
C29 C30 H30 119.3 . . ?
O1 Co2 O3 90.20(8) . . y
N7 Co2 O1 165.41(8) . . y
N7 Co2 O3 90.01(8) . . y
N7 Co2 N12 80.78(8) . . y
N7 Co2 N13 92.13(9) . . y
N7 Co2 N18 99.11(8) . . y
N12 Co2 O1 84.78(7) . . y
N12 Co2 O3 99.17(8) . . y
N12 Co2 N13 95.56(8) . . y
N13 Co2 O1 91.37(9) . . y
N13 Co2 O3 165.27(8) . . y
N18 Co2 O1 95.44(8) . . y
N18 Co2 O3 84.81(7) . . y
N18 Co2 N12 176.02(8) . . y
N18 Co2 N13 80.46(8) . . y
C33 O1 Co2 110.17(14) . . ?
C39 O2 H2A 109.5 . . ?
C44 O3 Co2 110.23(14) . . ?
C50 O4 H4A 109.5 . . ?
N8 N7 Co2 142.22(17) . . ?
N8 N7 C31 106.5(2) . . ?
C31 N7 Co2 111.20(15) . . ?
N9 N8 N7 107.5(2) . . ?
N8 N9 N10 111.0(2) . . ?
C31 N10 N9 103.7(2) . . ?
N12 N11 C31 106.87(17) . . ?
N11 N12 Co2 120.66(14) . . ?
N11 N12 C32 125.08(19) . . ?
C32 N12 Co2 113.85(14) . . ?
N14 N13 Co2 142.10(18) . . ?
N14 N13 C42 106.2(2) . . ?
C42 N13 Co2 111.60(15) . . ?
N15 N14 N13 107.8(2) . . ?
N14 N15 N16 110.6(2) . . ?
C42 N16 N15 103.5(2) . . ?
N18 N17 C42 107.25(18) . . ?
N17 N18 Co2 120.87(14) . . ?
N17 N18 C43 125.05(18) . . ?
C43 N18 Co2 114.08(14) . . ?
N7 C31 N11 120.4(2) . . ?
N10 C31 N7 111.3(2) . . ?
N10 C31 N11 128.3(2) . . ?
N12 C32 C33 109.6(2) . . ?
N12 C32 C41 128.0(2) . . ?
C33 C32 C41 122.1(2) . . ?
O1 C33 C32 120.8(2) . . ?
O1 C33 C34 120.3(2) . . ?
C34 C33 C32 118.9(2) . . ?
C33 C34 H34 120.3 . . ?
C35 C34 C33 119.5(3) . . ?
C35 C34 H34 120.3 . . ?
C34 C35 H35 118.4 . . ?
C34 C35 C36 123.2(2) . . ?
C36 C35 H35 118.4 . . ?
C35 C36 C41 120.1(2) . . ?
C37 C36 C35 121.3(3) . . ?
C37 C36 C41 118.7(3) . . ?
C36 C37 H37 119.2 . . ?
C38 C37 C36 121.7(3) . . ?
C38 C37 H37 119.2 . . ?
C37 C38 H38 120.2 . . ?
C37 C38 C39 119.6(3) . . ?
C39 C38 H38 120.2 . . ?
O2 C39 C38 122.0(3) . . ?
O2 C39 C40 117.1(3) . . ?
C40 C39 C38 120.9(3) . . ?
C39 C40 H40 120.0 . . ?
C39 C40 C41 120.0(2) . . ?
C41 C40 H40 120.0 . . ?
C36 C41 C32 116.1(2) . . ?
C40 C41 C32 125.0(2) . . ?
C40 C41 C36 119.0(2) . . ?
N13 C42 N17 119.8(2) . . ?
N16 C42 N13 111.9(2) . . ?
N16 C42 N17 128.3(2) . . ?
N18 C43 C44 110.7(2) . . ?
N18 C43 C52 127.24(19) . . ?
C44 C43 C52 122.1(2) . . ?
O3 C44 C43 120.2(2) . . ?
O3 C44 C45 120.8(2) . . ?
C45 C44 C43 119.0(2) . . ?
C44 C45 H45 120.6 . . ?
C46 C45 C44 118.8(2) . . ?
C46 C45 H45 120.6 . . ?
C45 C46 H46 118.1 . . ?
C45 C46 C47 123.8(2) . . ?
C47 C46 H46 118.1 . . ?
C46 C47 C52 119.7(2) . . ?
C48 C47 C46 121.7(2) . . ?
C48 C47 C52 118.6(2) . . ?
C47 C48 H48 119.0 . . ?
C49 C48 C47 122.0(2) . . ?
C49 C48 H48 119.0 . . ?
C48 C49 H49 120.4 . . ?
C48 C49 C50 119.3(2) . . ?
C50 C49 H49 120.4 . . ?
O4 C50 C49 122.5(2) . . ?
O4 C50 C51 116.9(2) . . ?
C51 C50 C49 120.6(2) . . ?
C50 C51 H51 119.8 . . ?
C50 C51 C52 120.4(2) . . ?
C52 C51 H51 119.8 . . ?
C47 C52 C43 116.6(2) . . ?
C51 C52 C43 124.3(2) . . ?
C51 C52 C47 119.1(2) . . ?
O5 Co3 O7 88.57(7) . . y
N19 Co3 O5 165.98(8) . . y
N19 Co3 O7 91.93(8) . . y
N19 Co3 N25 91.06(8) . . y
N24 Co3 O5 84.98(8) . . y
N24 Co3 O7 96.30(7) . . y
N24 Co3 N19 81.04(8) . . y
N24 Co3 N25 97.95(8) . . y
N25 Co3 O5 91.89(8) . . y
N25 Co3 O7 165.74(7) . . y
N30 Co3 O5 97.43(7) . . y
N30 Co3 O7 84.64(7) . . y
N30 Co3 N19 96.57(8) . . y
N30 Co3 N24 177.44(8) . . y
N30 Co3 N25 81.16(7) . . y
C55 O5 Co3 110.28(15) . . ?
C61 O6 H6 109.5 . . ?
C66 O7 Co3 110.65(13) . . ?
C72 O8 H8A 98.3 . . ?
N20 N19 Co3 141.93(16) . . ?
N20 N19 C53 106.80(19) . . ?
C53 N19 Co3 111.26(15) . . ?
N21 N20 N19 107.17(19) . . ?
N20 N21 N22 110.9(2) . . ?
C53 N22 N21 104.0(2) . . ?
N24 N23 C53 107.30(18) . . ?
N23 N24 Co3 120.13(14) . . ?
N23 N24 C54 126.13(19) . . ?
C54 N24 Co3 113.73(15) . . ?
N26 N25 Co3 142.32(15) . . ?
N26 N25 C64 106.83(18) . . ?
C64 N25 Co3 110.75(14) . . ?
N27 N26 N25 107.80(19) . . ?
N26 N27 N28 110.19(19) . . ?
C64 N28 N27 104.67(19) . . ?
N30 N29 C64 107.04(17) . . ?
N29 N30 Co3 120.15(14) . . ?
N29 N30 C65 125.48(17) . . ?
C65 N30 Co3 114.34(14) . . ?
C69 C1X C65 115.8(2) . . ?
C73 C1X C65 124.5(2) . . ?
C73 C1X C69 119.6(2) . . ?
N19 C53 N23 120.3(2) . . ?
N22 C53 N19 111.1(2) . . ?
N22 C53 N23 128.6(2) . . ?
N24 C54 C55 110.14(19) . . ?
N24 C54 C63 127.3(2) . . ?
C55 C54 C63 122.5(2) . . ?
O5 C55 C54 120.7(2) . . ?
O5 C55 C56 121.2(2) . . ?
C56 C55 C54 118.1(2) . . ?
C55 C56 H56 120.2 . . ?
C57 C56 C55 119.7(3) . . ?
C57 C56 H56 120.2 . . ?
C56 C57 H57 118.1 . . ?
C56 C57 C58 123.8(3) . . ?
C58 C57 H57 118.1 . . ?
C57 C58 C63 119.7(2) . . ?
C59 C58 C57 122.5(3) . . ?
C59 C58 C63 117.8(3) . . ?
C58 C59 H59 119.0 . . ?
C60 C59 C58 122.1(3) . . ?
C60 C59 H59 119.0 . . ?
C59 C60 H60 120.1 . . ?
C59 C60 C61 119.7(3) . . ?
C61 C60 H60 120.1 . . ?
O6 C61 C60 122.8(3) . . ?
O6 C61 C62 116.5(3) . . ?
C60 C61 C62 120.6(3) . . ?
C61 C62 H62 119.8 . . ?
C61 C62 C63 120.4(3) . . ?
C63 C62 H62 119.8 . . ?
C58 C63 C54 116.1(2) . . ?
C62 C63 C54 124.5(2) . . ?
C62 C63 C58 119.3(2) . . ?
N25 C64 N29 120.79(19) . . ?
N28 C64 N25 110.50(19) . . ?
N28 C64 N29 128.7(2) . . ?
N30 C65 C1X 128.14(19) . . ?
N30 C65 C66 109.87(18) . . ?
C66 C65 C1X 121.97(19) . . ?
O7 C66 C65 120.42(19) . . ?
O7 C66 C67 120.4(2) . . ?
C67 C66 C65 119.1(2) . . ?
C66 C67 H67 120.3 . . ?
C68 C67 C66 119.5(2) . . ?
C68 C67 H67 120.3 . . ?
C67 C68 H68 118.7 . . ?
C67 C68 C69 122.6(2) . . ?
C69 C68 H68 118.7 . . ?
C1X C69 C68 120.8(2) . . ?
C70 C69 C1X 118.4(2) . . ?
C70 C69 C68 120.8(2) . . ?
C69 C70 H70 119.2 . . ?
C71 C70 C69 121.6(2) . . ?
C71 C70 H70 119.2 . . ?
C70 C71 H71 120.2 . . ?
C70 C71 C72 119.6(2) . . ?
C72 C71 H71 120.2 . . ?
O8 C72 C71 121.9(2) . . ?
O8 C72 C73 117.1(2) . . ?
C73 C72 C71 121.0(3) . . ?
C1X C73 H73 120.2 . . ?
C72 C73 C1X 119.7(2) . . ?
C72 C73 H73 120.2 . . ?

loop_
_geom_bond_atom_site_label_1
_geom_bond_atom_site_label_2
_geom_bond_distance
_geom_bond_site_symmetry_2
_geom_bond_publ_flag
Co1 N1 2.108(2) . y
Co1 N2 1.973(2) . y
Co1 N3 2.102(2) . y
Co1 N4 2.117(2) . y
Co1 N5 1.978(2) . y
Co1 N6 2.118(2) . y
N1 C1 1.338(4) . ?
N1 C5 1.334(4) . ?
N2 C6 1.353(3) . ?
N2 C10 1.340(3) . ?
N3 C11 1.345(3) . ?
N3 C15 1.330(3) . ?
N4 C16 1.339(4) . ?
N4 C20 1.349(3) . ?
N5 C21 1.349(3) . ?
N5 C25 1.338(3) . ?
N6 C26 1.354(4) . ?
N6 C30 1.338(4) . ?
C1 H1 0.9300 . ?
C1 C2 1.352(5) . ?
C2 H2 0.9300 . ?
C2 C3 1.379(7) . ?
C3 H3 0.9300 . ?
C3 C4 1.387(6) . ?
C4 H4 0.9300 . ?
C4 C5 1.385(4) . ?
C5 C6 1.477(4) . ?
C6 C7 1.374(4) . ?
C7 H7 0.9300 . ?
C7 C8 1.372(5) . ?
C8 H8 0.9300 . ?
C8 C9 1.381(5) . ?
C9 H9 0.9300 . ?
C9 C10 1.392(4) . ?
C10 C11 1.468(4) . ?
C11 C12 1.386(4) . ?
C12 H12 0.9300 . ?
C12 C13 1.367(5) . ?
C13 H13 0.9300 . ?
C13 C14 1.347(6) . ?
C14 H14 0.9300 . ?
C14 C15 1.391(5) . ?
C15 H15 0.9300 . ?
C16 H16 0.9300 . ?
C16 C17 1.391(5) . ?
C17 H17 0.9300 . ?
C17 C18 1.353(6) . ?
C18 H18 0.9300 . ?
C18 C19 1.363(5) . ?
C19 H19 0.9300 . ?
C19 C20 1.388(4) . ?
C20 C21 1.471(4) . ?
C21 C22 1.387(4) . ?
C22 H22 0.9300 . ?
C22 C23 1.365(5) . ?
C23 H23 0.9300 . ?
C23 C24 1.384(5) . ?
C24 H24 0.9300 . ?
C24 C25 1.387(4) . ?
C25 C26 1.484(4) . ?
C26 C27 1.383(4) . ?
C27 H27 0.9300 . ?
C27 C28 1.379(5) . ?
C28 H28 0.9300 . ?
C28 C29 1.356(6) . ?
C29 H29 0.9300 . ?
C29 C30 1.383(5) . ?
C30 H30 0.9300 . ?
Co2 O1 1.8970(17) . y
Co2 O3 1.9112(18) . y
Co2 N7 1.8874(19) . y
Co2 N12 1.8940(18) . y
Co2 N13 1.896(2) . y
Co2 N18 1.8880(17) . y
O1 C33 1.299(3) . ?
O2 H2A 0.8200 . ?
O2 C39 1.350(4) . ?
O3 C44 1.304(3) . ?
O4 H4A 0.8200 . ?
O4 C50 1.349(3) . ?
N7 N8 1.329(3) . ?
N7 C31 1.340(3) . ?
N8 N9 1.309(3) . ?
N9 N10 1.358(3) . ?
N10 C31 1.319(3) . ?
N11 N12 1.294(3) . ?
N11 C31 1.394(3) . ?
N12 C32 1.366(3) . ?
N13 N14 1.334(3) . ?
N13 C42 1.334(3) . ?
N14 N15 1.298(4) . ?
N15 N16 1.370(3) . ?
N16 C42 1.307(3) . ?
N17 N18 1.292(3) . ?
N17 C42 1.398(3) . ?
N18 C43 1.358(3) . ?
C32 C33 1.428(3) . ?
C32 C41 1.432(3) . ?
C33 C34 1.414(3) . ?
C34 H34 0.9300 . ?
C34 C35 1.348(4) . ?
C35 H35 0.9300 . ?
C35 C36 1.416(4) . ?
C36 C37 1.402(4) . ?
C36 C41 1.429(3) . ?
C37 H37 0.9300 . ?
C37 C38 1.360(5) . ?
C38 H38 0.9300 . ?
C38 C39 1.393(4) . ?
C39 C40 1.389(4) . ?
C40 H40 0.9300 . ?
C40 C41 1.397(3) . ?
C43 C44 1.423(3) . ?
C43 C52 1.439(3) . ?
C44 C45 1.420(3) . ?
C45 H45 0.9300 . ?
C45 C46 1.358(4) . ?
C46 H46 0.9300 . ?
C46 C47 1.414(4) . ?
C47 C48 1.401(4) . ?
C47 C52 1.419(3) . ?
C48 H48 0.9300 . ?
C48 C49 1.360(4) . ?
C49 H49 0.9300 . ?
C49 C50 1.404(4) . ?
C50 C51 1.380(3) . ?
C51 H51 0.9300 . ?
C51 C52 1.402(3) . ?
Co3 O5 1.8996(17) . y
Co3 O7 1.9035(16) . y
Co3 N19 1.8895(19) . y
Co3 N24 1.8892(17) . y
Co3 N25 1.8914(18) . y
Co3 N30 1.8880(17) . y
O5 C55 1.290(3) . ?
O6 H6 0.8200 . ?
O6 C61 1.349(4) . ?
O7 C66 1.293(3) . ?
O8 H8A 0.8047 . ?
O8 C72 1.357(3) . ?
N19 N20 1.333(3) . ?
N19 C53 1.333(3) . ?
N20 N21 1.309(3) . ?
N21 N22 1.354(3) . ?
N22 C53 1.317(3) . ?
N23 N24 1.298(3) . ?
N23 C53 1.395(3) . ?
N24 C54 1.359(3) . ?
N25 N26 1.334(3) . ?
N25 C64 1.336(3) . ?
N26 N27 1.303(3) . ?
N27 N28 1.360(3) . ?
N28 C64 1.317(3) . ?
N29 N30 1.301(2) . ?
N29 C64 1.391(3) . ?
N30 C65 1.360(3) . ?
C1X C65 1.445(3) . ?
C1X C69 1.418(3) . ?
C1X C73 1.399(3) . ?
C54 C55 1.426(3) . ?
C54 C63 1.443(3) . ?
C55 C56 1.425(3) . ?
C56 H56 0.9300 . ?
C56 C57 1.343(4) . ?
C57 H57 0.9300 . ?
C57 C58 1.421(4) . ?
C58 C59 1.409(4) . ?
C58 C63 1.422(4) . ?
C59 H59 0.9300 . ?
C59 C60 1.356(5) . ?
C60 H60 0.9300 . ?
C60 C61 1.382(5) . ?
C61 C62 1.387(4) . ?
C62 H62 0.9300 . ?
C62 C63 1.390(4) . ?
C65 C66 1.430(3) . ?
C66 C67 1.416(3) . ?
C67 H67 0.9300 . ?
C67 C68 1.354(3) . ?
C68 H68 0.9300 . ?
C68 C69 1.429(3) . ?
C69 C70 1.406(3) . ?
C70 H70 0.9300 . ?
C70 C71 1.362(4) . ?
C71 H71 0.9300 . ?
C71 C72 1.390(4) . ?
C72 C73 1.387(3) . ?
C73 H73 0.9300 . ?

loop_
_geom_torsion_atom_site_label_1
_geom_torsion_atom_site_label_2
_geom_torsion_atom_site_label_3
_geom_torsion_atom_site_label_4
_geom_torsion
_geom_torsion_site_symmetry_1
_geom_torsion_site_symmetry_2
_geom_torsion_site_symmetry_3
_geom_torsion_site_symmetry_4
_geom_torsion_publ_flag
Co1 N1 C1 C2 173.8(3) . . . . ?
Co1 N1 C5 C4 -173.5(3) . . . . ?
Co1 N1 C5 C6 5.8(3) . . . . ?
Co1 N2 C6 C5 -7.4(3) . . . . ?
Co1 N2 C6 C7 171.7(2) . . . . ?
Co1 N2 C10 C9 -171.7(2) . . . . ?
Co1 N2 C10 C11 6.4(3) . . . . ?
Co1 N3 C11 C10 4.2(3) . . . . ?
Co1 N3 C11 C12 -177.1(3) . . . . ?
Co1 N3 C15 C14 176.7(3) . . . . ?
Co1 N4 C16 C17 178.2(2) . . . . ?
Co1 N4 C20 C19 -177.0(2) . . . . ?
Co1 N4 C20 C21 3.4(3) . . . . ?
Co1 N5 C21 C20 3.0(3) . . . . ?
Co1 N5 C21 C22 -176.5(2) . . . . ?
Co1 N5 C25 C24 175.2(2) . . . . ?
Co1 N5 C25 C26 -4.7(3) . . . . ?
Co1 N6 C26 C25 2.1(3) . . . . ?
Co1 N6 C26 C27 -178.6(2) . . . . ?
Co1 N6 C30 C29 178.1(2) . . . . ?
N1 C1 C2 C3 0.2(7) . . . . ?
N1 C5 C6 N2 0.6(3) . . . . ?
N1 C5 C6 C7 -178.5(3) . . . . ?
N2 C6 C7 C8 0.3(5) . . . . ?
N2 C10 C11 N3 -6.8(4) . . . . ?
N2 C10 C11 C12 174.5(3) . . . . ?
N3 C11 C12 C13 0.5(6) . . . . ?
N4 C16 C17 C18 -1.3(5) . . . . ?
N4 C20 C21 N5 -4.1(3) . . . . ?
N4 C20 C21 C22 175.4(3) . . . . ?
N5 C21 C22 C23 1.8(4) . . . . ?
N5 C25 C26 N6 1.5(3) . . . . ?
N5 C25 C26 C27 -177.9(2) . . . . ?
N6 C26 C27 C28 0.2(4) . . . . ?
C1 N1 C5 C4 2.8(5) . . . . ?
C1 N1 C5 C6 -177.9(3) . . . . ?
C1 C2 C3 C4 0.6(7) . . . . ?
C2 C3 C4 C5 0.2(7) . . . . ?
C3 C4 C5 N1 -1.9(5) . . . . ?
C3 C4 C5 C6 178.8(3) . . . . ?
C4 C5 C6 N2 179.9(3) . . . . ?
C4 C5 C6 C7 0.9(5) . . . . ?
C5 N1 C1 C2 -1.9(6) . . . . ?
C5 C6 C7 C8 179.3(3) . . . . ?
C6 N2 C10 C9 0.6(4) . . . . ?
C6 N2 C10 C11 178.7(2) . . . . ?
C6 C7 C8 C9 -0.1(6) . . . . ?
C7 C8 C9 C10 0.1(5) . . . . ?
C8 C9 C10 N2 -0.3(5) . . . . ?
C8 C9 C10 C11 -178.2(3) . . . . ?
C9 C10 C11 N3 171.1(3) . . . . ?
C9 C10 C11 C12 -7.5(5) . . . . ?
C10 N2 C6 C5 -179.7(2) . . . . ?
C10 N2 C6 C7 -0.5(4) . . . . ?
C10 C11 C12 C13 179.1(3) . . . . ?
C11 N3 C15 C14 -0.5(5) . . . . ?
C11 C12 C13 C14 -1.5(7) . . . . ?
C12 C13 C14 C15 1.5(7) . . . . ?
C13 C14 C15 N3 -0.5(6) . . . . ?
C15 N3 C11 C10 -178.2(3) . . . . ?
C15 N3 C11 C12 0.5(5) . . . . ?
C16 N4 C20 C19 1.9(4) . . . . ?
C16 N4 C20 C21 -177.8(2) . . . . ?
C16 C17 C18 C19 1.8(6) . . . . ?
C17 C18 C19 C20 -0.5(5) . . . . ?
C18 C19 C20 N4 -1.4(5) . . . . ?
C18 C19 C20 C21 178.2(3) . . . . ?
C19 C20 C21 N5 176.2(2) . . . . ?
C19 C20 C21 C22 -4.3(4) . . . . ?
C20 N4 C16 C17 -0.5(4) . . . . ?
C20 C21 C22 C23 -177.6(3) . . . . ?
C21 N5 C25 C24 -0.6(4) . . . . ?
C21 N5 C25 C26 179.5(2) . . . . ?
C21 C22 C23 C24 -1.5(5) . . . . ?
C22 C23 C24 C25 0.2(5) . . . . ?
C23 C24 C25 N5 0.9(4) . . . . ?
C23 C24 C25 C26 -179.2(3) . . . . ?
C24 C25 C26 N6 -178.4(3) . . . . ?
C24 C25 C26 C27 2.3(4) . . . . ?
C25 N5 C21 C20 178.7(2) . . . . ?
C25 N5 C21 C22 -0.8(4) . . . . ?
C25 C26 C27 C28 179.5(3) . . . . ?
C26 N6 C30 C29 0.1(4) . . . . ?
C26 C27 C28 C29 0.1(5) . . . . ?
C27 C28 C29 C30 -0.2(5) . . . . ?
C28 C29 C30 N6 0.2(5) . . . . ?
C30 N6 C26 C25 -179.6(2) . . . . ?
C30 N6 C26 C27 -0.2(4) . . . . ?
Co2 O1 C33 C32 -7.8(3) . . . . ?
Co2 O1 C33 C34 170.2(2) . . . . ?
Co2 O3 C44 C43 -1.7(3) . . . . ?
Co2 O3 C44 C45 177.8(2) . . . . ?
Co2 N7 N8 N9 -177.1(2) . . . . ?
Co2 N7 C31 N10 178.29(19) . . . . ?
Co2 N7 C31 N11 -2.0(3) . . . . ?
Co2 N12 C32 C33 5.5(2) . . . . ?
Co2 N12 C32 C41 -167.6(2) . . . . ?
Co2 N13 N14 N15 176.2(3) . . . . ?
Co2 N13 C42 N16 -177.6(2) . . . . ?
Co2 N13 C42 N17 3.0(3) . . . . ?
Co2 N18 C43 C44 -2.1(2) . . . . ?
Co2 N18 C43 C52 179.35(18) . . . . ?
O1 Co2 N7 N8 169.0(3) . . . . ?
O1 Co2 N7 C31 -8.1(5) . . . . ?
O1 Co2 N12 N11 179.17(19) . . . . ?
O1 Co2 N12 C32 -7.79(17) . . . . ?
O1 Co2 N13 N14 87.3(3) . . . . ?
O1 Co2 N13 C42 -97.41(19) . . . . ?
O1 Co2 N18 N17 91.70(19) . . . . ?
O1 Co2 N18 C43 -88.65(17) . . . . ?
O1 C33 C34 C35 -172.7(3) . . . . ?
O2 C39 C40 C41 -179.2(3) . . . . ?
O3 Co2 O1 C33 107.44(17) . . . . ?
O3 Co2 N7 N8 78.2(3) . . . . ?
O3 Co2 N7 C31 -98.89(18) . . . . ?
O3 Co2 N12 N11 89.82(18) . . . . ?
O3 Co2 N12 C32 -97.15(17) . . . . ?
O3 Co2 N13 N14 -176.8(3) . . . . ?
O3 Co2 N13 C42 -1.4(4) . . . . ?
O3 Co2 N18 N17 -178.59(19) . . . . ?
O3 Co2 N18 C43 1.05(16) . . . . ?
O3 C44 C45 C46 179.3(3) . . . . ?
O4 C50 C51 C52 178.8(3) . . . . ?
N7 Co2 O1 C33 16.6(5) . . . . ?
N7 Co2 N12 N11 1.30(18) . . . . ?
N7 Co2 N12 C32 174.34(18) . . . . ?
N7 Co2 N13 N14 -78.6(3) . . . . ?
N7 Co2 N13 C42 96.76(19) . . . . ?
N7 Co2 N18 N17 -89.41(19) . . . . ?
N7 Co2 N18 C43 90.23(17) . . . . ?
N7 N8 N9 N10 -0.2(4) . . . . ?
N8 N7 C31 N10 0.2(3) . . . . ?
N8 N7 C31 N11 179.9(2) . . . . ?
N8 N9 N10 C31 0.3(4) . . . . ?
N9 N10 C31 N7 -0.3(3) . . . . ?
N9 N10 C31 N11 -180.0(3) . . . . ?
N11 N12 C32 C33 178.1(2) . . . . ?
N11 N12 C32 C41 5.0(4) . . . . ?
N12 Co2 O1 C33 8.26(17) . . . . ?
N12 Co2 N7 N8 177.4(3) . . . . ?
N12 Co2 N7 C31 0.39(17) . . . . ?
N12 Co2 N13 N14 2.4(3) . . . . ?
N12 Co2 N13 C42 177.70(18) . . . . ?
N12 N11 C31 N7 2.8(3) . . . . ?
N12 N11 C31 N10 -177.5(3) . . . . ?
N12 C32 C33 O1 1.7(3) . . . . ?
N12 C32 C33 C34 -176.3(2) . . . . ?
N12 C32 C41 C36 170.0(2) . . . . ?
N12 C32 C41 C40 -8.3(4) . . . . ?
N13 Co2 O1 C33 -87.21(17) . . . . ?
N13 Co2 N7 N8 -87.3(3) . . . . ?
N13 Co2 N7 C31 95.68(18) . . . . ?
N13 Co2 N12 N11 -89.96(19) . . . . ?
N13 Co2 N12 C32 83.08(17) . . . . ?
N13 Co2 N18 N17 1.23(18) . . . . ?
N13 Co2 N18 C43 -179.13(17) . . . . ?
N13 N14 N15 N16 -0.7(4) . . . . ?
N14 N13 C42 N16 -0.5(3) . . . . ?
N14 N13 C42 N17 180.0(2) . . . . ?
N14 N15 N16 C42 0.4(4) . . . . ?
N15 N16 C42 N13 0.1(4) . . . . ?
N15 N16 C42 N17 179.5(3) . . . . ?
N17 N18 C43 C44 177.6(2) . . . . ?
N17 N18 C43 C52 -1.0(4) . . . . ?
N18 Co2 O1 C33 -167.75(17) . . . . ?
N18 Co2 N7 N8 -6.6(3) . . . . ?
N18 Co2 N7 C31 176.36(17) . . . . ?
N18 Co2 N13 N14 -177.5(3) . . . . ?
N18 Co2 N13 C42 -2.12(18) . . . . ?
N18 N17 C42 N13 -2.0(3) . . . . ?
N18 N17 C42 N16 178.6(3) . . . . ?
N18 C43 C44 O3 2.5(3) . . . . ?
N18 C43 C44 C45 -176.9(2) . . . . ?
N18 C43 C52 C47 177.8(2) . . . . ?
N18 C43 C52 C51 -2.4(4) . . . . ?
C31 N7 N8 N9 0.0(3) . . . . ?
C31 N11 N12 Co2 -2.5(3) . . . . ?
C31 N11 N12 C32 -174.7(2) . . . . ?
C32 C33 C34 C35 5.3(4) . . . . ?
C33 C32 C41 C36 -2.3(3) . . . . ?
C33 C32 C41 C40 179.3(2) . . . . ?
C33 C34 C35 C36 -2.8(5) . . . . ?
C34 C35 C36 C37 176.4(3) . . . . ?
C34 C35 C36 C41 -2.6(5) . . . . ?
C35 C36 C37 C38 179.3(3) . . . . ?
C35 C36 C41 C32 4.9(4) . . . . ?
C35 C36 C41 C40 -176.6(3) . . . . ?
C36 C37 C38 C39 -1.7(5) . . . . ?
C37 C36 C41 C32 -174.1(2) . . . . ?
C37 C36 C41 C40 4.3(4) . . . . ?
C37 C38 C39 O2 -178.1(3) . . . . ?
C37 C38 C39 C40 2.5(5) . . . . ?
C38 C39 C40 C41 0.3(4) . . . . ?
C39 C40 C41 C32 174.6(3) . . . . ?
C39 C40 C41 C36 -3.7(4) . . . . ?
C41 C32 C33 O1 175.3(2) . . . . ?
C41 C32 C33 C34 -2.7(4) . . . . ?
C41 C36 C37 C38 -1.7(5) . . . . ?
C42 N13 N14 N15 0.8(3) . . . . ?
C42 N17 N18 Co2 0.0(3) . . . . ?
C42 N17 N18 C43 -179.6(2) . . . . ?
C43 C44 C45 C46 -1.3(4) . . . . ?
C44 C43 C52 C47 -0.6(3) . . . . ?
C44 C43 C52 C51 179.2(2) . . . . ?
C44 C45 C46 C47 -0.3(5) . . . . ?
C45 C46 C47 C48 -179.5(3) . . . . ?
C45 C46 C47 C52 1.4(4) . . . . ?
C46 C47 C48 C49 179.5(3) . . . . ?
C46 C47 C52 C43 -0.9(3) . . . . ?
C46 C47 C52 C51 179.3(2) . . . . ?
C47 C48 C49 C50 1.4(5) . . . . ?
C48 C47 C52 C43 180.0(2) . . . . ?
C48 C47 C52 C51 0.1(4) . . . . ?
C48 C49 C50 O4 -179.9(3) . . . . ?
C48 C49 C50 C51 -0.1(5) . . . . ?
C49 C50 C51 C52 -1.1(4) . . . . ?
C50 C51 C52 C43 -178.8(2) . . . . ?
C50 C51 C52 C47 1.0(4) . . . . ?
C52 C43 C44 O3 -178.8(2) . . . . ?
C52 C43 C44 C45 1.7(4) . . . . ?
C52 C47 C48 C49 -1.4(4) . . . . ?
Co3 O5 C55 C54 4.3(3) . . . . ?
Co3 O5 C55 C56 -174.5(2) . . . . ?
Co3 O7 C66 C65 2.6(2) . . . . ?
Co3 O7 C66 C67 -178.12(16) . . . . ?
Co3 N19 N20 N21 179.7(2) . . . . ?
Co3 N19 C53 N22 179.98(18) . . . . ?
Co3 N19 C53 N23 -0.3(3) . . . . ?
Co3 N24 C54 C55 2.9(2) . . . . ?
Co3 N24 C54 C63 -178.98(19) . . . . ?
Co3 N25 N26 N27 176.2(2) . . . . ?
Co3 N25 C64 N28 -178.06(16) . . . . ?
Co3 N25 C64 N29 3.3(3) . . . . ?
Co3 N30 C65 C1X -175.97(17) . . . . ?
Co3 N30 C65 C66 2.2(2) . . . . ?
O5 Co3 N19 N20 177.6(3) . . . . ?
O5 Co3 N19 C53 -3.9(4) . . . . ?
O5 Co3 N24 N23 178.57(18) . . . . ?
O5 Co3 N24 C54 -0.70(16) . . . . ?
O5 Co3 N25 N26 84.4(3) . . . . ?
O5 Co3 N25 C64 -100.08(16) . . . . ?
O5 Co3 N30 N29 93.16(16) . . . . ?
O5 Co3 N30 C65 -88.65(15) . . . . ?
O5 C55 C56 C57 -179.8(3) . . . . ?
O6 C61 C62 C63 -179.8(3) . . . . ?
O7 Co3 O5 C55 94.56(16) . . . . ?
O7 Co3 N19 N20 85.8(2) . . . . ?
O7 Co3 N19 C53 -95.74(16) . . . . ?
O7 Co3 N24 N23 90.57(18) . . . . ?
O7 Co3 N24 C54 -88.71(16) . . . . ?
O7 Co3 N25 N26 176.0(3) . . . . ?
O7 Co3 N25 C64 -8.4(4) . . . . ?
O7 Co3 N30 N29 -178.98(17) . . . . ?
O7 Co3 N30 C65 -0.80(14) . . . . ?
O7 C66 C67 C68 -176.3(2) . . . . ?
O8 C72 C73 C1X -178.8(3) . . . . ?
N19 Co3 O5 C55 2.3(4) . . . . ?
N19 Co3 N24 N23 -0.39(17) . . . . ?
N19 Co3 N24 C54 -179.67(16) . . . . ?
N19 Co3 N25 N26 -81.9(3) . . . . ?
N19 Co3 N25 C64 93.63(16) . . . . ?
N19 Co3 N30 N29 -87.66(17) . . . . ?
N19 Co3 N30 C65 90.53(15) . . . . ?
N19 N20 N21 N22 -0.9(3) . . . . ?
N20 N19 C53 N22 -1.0(3) . . . . ?
N20 N19 C53 N23 178.7(2) . . . . ?
N20 N21 N22 C53 0.3(3) . . . . ?
N21 N22 C53 N19 0.4(3) . . . . ?
N21 N22 C53 N23 -179.3(2) . . . . ?
N23 N24 C54 C55 -176.3(2) . . . . ?
N23 N24 C54 C63 1.8(4) . . . . ?
N24 Co3 O5 C55 -1.89(16) . . . . ?
N24 Co3 N19 N20 -178.1(3) . . . . ?
N24 Co3 N19 C53 0.33(16) . . . . ?
N24 Co3 N25 N26 -0.8(3) . . . . ?
N24 Co3 N25 C64 174.73(16) . . . . ?
N24 N23 C53 N19 0.0(3) . . . . ?
N24 N23 C53 N22 179.7(3) . . . . ?
N24 C54 C55 O5 -4.9(3) . . . . ?
N24 C54 C55 C56 174.0(2) . . . . ?
N24 C54 C63 C58 -173.8(2) . . . . ?
N24 C54 C63 C62 6.1(4) . . . . ?
N25 Co3 O5 C55 -99.71(16) . . . . ?
N25 Co3 N19 N20 -80.2(2) . . . . ?
N25 Co3 N19 C53 98.21(16) . . . . ?
N25 Co3 N24 N23 -90.21(18) . . . . ?
N25 Co3 N24 C54 90.51(16) . . . . ?
N25 Co3 N30 N29 2.40(16) . . . . ?
N25 Co3 N30 C65 -179.42(16) . . . . ?
N25 N26 N27 N28 -0.1(3) . . . . ?
N26 N25 C64 N28 -0.9(3) . . . . ?
N26 N25 C64 N29 -179.5(2) . . . . ?
N26 N27 N28 C64 -0.4(3) . . . . ?
N27 N28 C64 N25 0.8(3) . . . . ?
N27 N28 C64 N29 179.3(2) . . . . ?
N29 N30 C65 C1X 2.1(3) . . . . ?
N29 N30 C65 C66 -179.74(19) . . . . ?
N30 Co3 O5 C55 178.96(16) . . . . ?
N30 Co3 N19 N20 1.0(3) . . . . ?
N30 Co3 N19 C53 179.43(16) . . . . ?
N30 Co3 N25 N26 -178.4(3) . . . . ?
N30 Co3 N25 C64 -2.85(15) . . . . ?
N30 N29 C64 N25 -1.5(3) . . . . ?
N30 N29 C64 N28 -179.8(2) . . . . ?
N30 C65 C66 O7 -3.2(3) . . . . ?
N30 C65 C66 C67 177.47(18) . . . . ?
C1X C65 C66 O7 175.07(19) . . . . ?
C1X C65 C66 C67 -4.2(3) . . . . ?
C1X C69 C70 C71 1.5(4) . . . . ?
C53 N19 N20 N21 1.2(3) . . . . ?
C53 N23 N24 Co3 0.3(2) . . . . ?
C53 N23 N24 C54 179.5(2) . . . . ?
C54 C55 C56 C57 1.4(4) . . . . ?
C55 C54 C63 C58 4.1(3) . . . . ?
C55 C54 C63 C62 -176.0(2) . . . . ?
C55 C56 C57 C58 1.5(5) . . . . ?
C56 C57 C58 C59 178.7(3) . . . . ?
C56 C57 C58 C63 -1.6(5) . . . . ?
C57 C58 C59 C60 -178.8(3) . . . . ?
C57 C58 C63 C54 -1.2(4) . . . . ?
C57 C58 C63 C62 178.9(3) . . . . ?
C58 C59 C60 C61 0.3(5) . . . . ?
C59 C58 C63 C54 178.6(2) . . . . ?
C59 C58 C63 C62 -1.3(4) . . . . ?
C59 C60 C61 O6 180.0(4) . . . . ?
C59 C60 C61 C62 -2.1(5) . . . . ?
C60 C61 C62 C63 2.2(5) . . . . ?
C61 C62 C63 C54 179.7(3) . . . . ?
C61 C62 C63 C58 -0.4(4) . . . . ?
C63 C54 C55 O5 176.9(2) . . . . ?
C63 C54 C55 C56 -4.3(4) . . . . ?
C63 C58 C59 C60 1.4(4) . . . . ?
C64 N25 N26 N27 0.6(3) . . . . ?
C64 N29 N30 Co3 -1.2(2) . . . . ?
C64 N29 N30 C65 -179.16(19) . . . . ?
C65 C1X C69 C68 2.4(3) . . . . ?
C65 C1X C69 C70 -175.5(2) . . . . ?
C65 C1X C73 C72 173.7(2) . . . . ?
C65 C66 C67 C68 3.0(3) . . . . ?
C66 C67 C68 C69 0.9(4) . . . . ?
C67 C68 C69 C1X -3.7(4) . . . . ?
C67 C68 C69 C70 174.2(2) . . . . ?
C68 C69 C70 C71 -176.4(3) . . . . ?
C69 C1X C65 N30 179.5(2) . . . . ?
C69 C1X C65 C66 1.5(3) . . . . ?
C69 C1X C73 C72 -2.9(4) . . . . ?
C69 C70 C71 C72 -2.8(5) . . . . ?
C70 C71 C72 O8 -178.4(3) . . . . ?
C70 C71 C72 C73 1.2(5) . . . . ?
C71 C72 C73 C1X 1.6(4) . . . . ?
C73 C1X C65 N30 2.8(4) . . . . ?
C73 C1X C65 C66 -175.2(2) . . . . ?
C73 C1X C69 C68 179.2(2) . . . . ?
C73 C1X C69 C70 1.3(3) . . . . ?

loop_
_smtbx_masks_void_nr
_smtbx_masks_void_average_x
_smtbx_masks_void_average_y
_smtbx_masks_void_average_z
_smtbx_masks_void_volume
_smtbx_masks_void_count_electrons
_smtbx_masks_void_content
1 -0.377 -0.124 -0.801 1600.6 423.1 '8 C4H9NO,4 H2O'
